data_4104838
loop_
_publ_author_name
'Martin Zeuner'
'Sandro Pagano'
'Philipp Matthes'
'Daniel Bichler'
'Dirk Johrendt'
'Thomas Harmening'
'Rainer P\"ottgen'
'Wolfgang Schnick'

_publ_contact_author
;
        Prof. Dr. Wolfgang Schnick
        Department Chemie und Biochemie
        Ludwig-Maximilians-Universitaet Muenchen
        Butenandtstrasse 5 - 13 (D)
        D 81377 Muenchen
        Germany
;
_publ_contact_author_email Wolfgang.Schnick@uni-muenchen.de
_publ_contact_author_fax '049 89 2180 77440'
_publ_contact_author_phone '049 89 2180 77439'
_publ_section_title
;
 Mixed Valence Europium Nitridosilicate Eu2SiN3
;
_journal_name_full 'Journal of the American Chemical Society'
_journal_page_first 11242
_journal_page_last 11248
_journal_paper_doi 10.1021/ja9040237
_journal_volume 131
_journal_year 2009
_chemical_formula_moiety 'Eu2 N3 Si'
_chemical_formula_sum 'Eu2 N3 Si'
_chemical_formula_weight 374.04
_chemical_name_systematic
;
 ?
;
_space_group_IT_number 64
_symmetry_cell_setting orthorhombic
_symmetry_space_group_name_Hall '-C 2ac 2'
_symmetry_space_group_name_H-M 'C m c a'
_atom_sites_solution_primary direct
_atom_sites_solution_secondary difmap
_audit_creation_method SHELXL-97
_cell_angle_alpha 90.00
_cell_angle_beta 90.00
_cell_angle_gamma 90.00
_cell_formula_units_Z 8
_cell_length_a 5.4233(11)
_cell_length_b 10.610(2)
_cell_length_c 11.629(2)
_cell_measurement_reflns_used 5806
_cell_measurement_temperature 200(2)
_cell_measurement_theta_max 34.338
_cell_measurement_theta_min 3.134
_cell_volume 669.1(2)
_computing_data_collection 'Collect (Bruker AXS BV, 1997-2004)'
_computing_structure_refinement 'SHELXL-97 (Sheldrick, 1997)'
_computing_structure_solution 'SHELXS-97 (Sheldrick, 1997)'
_diffrn_ambient_temperature 200(2)
_diffrn_detector_area_resol_mean 9
_diffrn_measured_fraction_theta_full 0.999
_diffrn_measured_fraction_theta_max 0.999
_diffrn_measurement_device_type KappaCCD
_diffrn_measurement_method omega-scan
_diffrn_radiation_monochromator 'vertically mounted graphite crystal'
_diffrn_radiation_source 'fine-focus sealed tube'
_diffrn_radiation_type MoK\a
_diffrn_radiation_wavelength 0.71073
_diffrn_reflns_av_R_equivalents 0.0291
_diffrn_reflns_av_sigmaI/netI 0.0187
_diffrn_reflns_limit_h_max 8
_diffrn_reflns_limit_h_min -8
_diffrn_reflns_limit_k_max 16
_diffrn_reflns_limit_k_min -15
_diffrn_reflns_limit_l_max 18
_diffrn_reflns_limit_l_min -18
_diffrn_reflns_number 7709
_diffrn_reflns_theta_full 34.36
_diffrn_reflns_theta_max 34.36
_diffrn_reflns_theta_min 3.50
_exptl_absorpt_coefficient_mu 37.265
_exptl_absorpt_correction_T_max 0.225
_exptl_absorpt_correction_T_min 0.175
_exptl_absorpt_correction_type empirical
_exptl_absorpt_process_details 'SADABS (Sheldrick, 2001)'
_exptl_crystal_colour black
_exptl_crystal_density_diffrn 7.426
_exptl_crystal_description block
_exptl_crystal_F_000 1288
_exptl_crystal_size_max 0.05
_exptl_crystal_size_mid 0.05
_exptl_crystal_size_min 0.04
_refine_diff_density_max 1.354
_refine_diff_density_min -1.223
_refine_diff_density_rms 0.275
_refine_ls_extinction_coef 0.00130(5)
_refine_ls_extinction_expression Fc^*^=kFc[1+0.001xFc^2^\l^3^/sin(2\q)]^-1/4^
_refine_ls_extinction_method SHELXL
_refine_ls_goodness_of_fit_ref 1.182
_refine_ls_matrix_type full
_refine_ls_number_parameters 37
_refine_ls_number_reflns 768
_refine_ls_number_restraints 0
_refine_ls_restrained_S_all 1.182
_refine_ls_R_factor_all 0.0167
_refine_ls_R_factor_gt 0.0159
_refine_ls_shift/su_max 0.001
_refine_ls_shift/su_mean 0.000
_refine_ls_structure_factor_coef Fsqd
_refine_ls_weighting_details 'calc w=1/[\s^2^(Fo^2^)+(0.0000P)^2^+4.7600P] where P=(Fo^2^+2Fc^2^)/3'
_refine_ls_weighting_scheme calc
_refine_ls_wR_factor_gt 0.0318
_refine_ls_wR_factor_ref 0.0320
_reflns_number_gt 749
_reflns_number_total 768
_reflns_threshold_expression >2sigma(I)
_cod_data_source_file ja9040237_si_002.cif
_cod_data_source_block mn300sad2
_cod_original_sg_symbol_Hall '-C 2bc 2'
_cod_database_code 4104838

loop_
_symmetry_equiv_pos_as_xyz
'x, y, z'
'-x, -y+1/2, z+1/2'
'-x, y+1/2, -z+1/2'
'x, -y, -z'
'x+1/2, y+1/2, z'
'-x+1/2, -y+1, z+1/2'
'-x+1/2, y+1, -z+1/2'
'x+1/2, -y+1/2, -z'
'-x, -y, -z'
'x, y-1/2, -z-1/2'
'x, -y-1/2, z-1/2'
'-x, y, z'
'-x+1/2, -y+1/2, -z'
'x+1/2, y, -z-1/2'
'x+1/2, -y, z-1/2'
'-x+1/2, y+1/2, z'

loop_
_atom_site_label
_atom_site_type_symbol
_atom_site_fract_x
_atom_site_fract_y
_atom_site_fract_z
_atom_site_U_iso_or_equiv
_atom_site_adp_type
_atom_site_occupancy
_atom_site_symmetry_multiplicity
_atom_site_calc_flag
_atom_site_refinement_flags
Eu1 Eu 0.5000 0.04545(2) 0.354131(17) 0.00410(7) Uani 1 2 d S
Eu2 Eu 0.0000 0.143923(19) 0.576500(17) 0.00365(6) Uani 1 2 d S
Si4 Si 0.0000 0.23623(11) 0.33629(9) 0.00099(18) Uani 1 2 d S
N1 N 0.0000 0.0750(4) 0.3738(3) 0.0047(6) Uani 1 2 d S
N2 N 0.2500 0.2757(4) 0.2500 0.0053(6) Uani 1 2 d S
N3 N 0.0000 0.3326(4) 0.4564(3) 0.0055(6) Uani 1 2 d S

loop_
_atom_site_aniso_label
_atom_site_aniso_U_11
_atom_site_aniso_U_22
_atom_site_aniso_U_33
_atom_site_aniso_U_23
_atom_site_aniso_U_13
_atom_site_aniso_U_12
Eu1 0.00461(10) 0.00428(10) 0.00340(10) 0.00056(6) 0.000 0.000
Eu2 0.00563(10) 0.00284(10) 0.00247(10) -0.00005(6) 0.000 0.000
Si4 0.0006(4) 0.0016(5) 0.0008(4) -0.0002(3) 0.000 0.000
N1 0.0070(16) 0.0030(14) 0.0040(13) -0.0013(12) 0.000 0.000
N2 0.0033(13) 0.0077(15) 0.0050(13) 0.000 0.0023(11) 0.000
N3 0.0080(16) 0.0050(15) 0.0034(14) 0.0013(12) 0.000 0.000

loop_
_atom_type_symbol
_atom_type_description
_atom_type_scat_dispersion_real
_atom_type_scat_dispersion_imag
_atom_type_scat_source
N N 0.0061 0.0033 'International Tables Vol C Tables 4.2.6.8 and 6.1.1.4'
Si Si 0.0817 0.0704 'International Tables Vol C Tables 4.2.6.8 and 6.1.1.4'
Eu Eu -0.1578 3.6682 'International Tables Vol C Tables 4.2.6.8 and 6.1.1.4'

loop_
_geom_angle_atom_site_label_1
_geom_angle_atom_site_label_2
_geom_angle_atom_site_label_3
_geom_angle
_geom_angle_site_symmetry_1
_geom_angle_site_symmetry_3
N3 Eu1 N3 92.67(12) 5_545 13_556
N3 Eu1 N1 124.51(12) 5_545 14_556
N3 Eu1 N1 142.82(12) 13_556 14_556
N3 Eu1 N1 93.58(8) 5_545 1_655
N3 Eu1 N1 82.52(8) 13_556 1_655
N1 Eu1 N1 93.99(8) 14_556 1_655
N3 Eu1 N1 93.58(8) 5_545 .
N3 Eu1 N1 82.52(7) 13_556 .
N1 Eu1 N1 93.99(8) 14_556 .
N1 Eu1 N1 163.69(15) 1_655 .
N3 Eu1 Si4 160.19(9) 5_545 14_556
N3 Eu1 Si4 107.14(9) 13_556 14_556
N1 Eu1 Si4 35.68(9) 14_556 14_556
N1 Eu1 Si4 89.11(8) 1_655 14_556
N1 Eu1 Si4 89.11(8) . 14_556
N3 Eu1 N2 153.52(3) 5_545 14_556
N3 Eu1 N2 86.37(8) 13_556 14_556
N1 Eu1 N2 60.71(8) 14_556 14_556
N1 Eu1 N2 60.04(8) 1_655 14_556
N1 Eu1 N2 112.47(9) . 14_556
Si4 Eu1 N2 33.406(14) 14_556 14_556
N3 Eu1 N2 153.52(3) 5_545 .
N3 Eu1 N2 86.37(8) 13_556 .
N1 Eu1 N2 60.71(7) 14_556 .
N1 Eu1 N2 112.47(9) 1_655 .
N1 Eu1 N2 60.04(8) . .
Si4 Eu1 N2 33.406(14) 14_556 .
N2 Eu1 N2 52.89(6) 14_556 .
N3 Eu1 Si4 31.38(9) 5_545 5_545
N3 Eu1 Si4 124.04(9) 13_556 5_545
N1 Eu1 Si4 93.13(9) 14_556 5_545
N1 Eu1 Si4 96.87(8) 1_655 5_545
N1 Eu1 Si4 96.87(8) . 5_545
Si4 Eu1 Si4 128.81(2) 14_556 5_545
N2 Eu1 Si4 140.85(5) 14_556 5_545
N2 Eu1 Si4 140.85(5) . 5_545
N3 Eu1 Si4 123.84(3) 5_545 1_655
N3 Eu1 Si4 75.55(5) 13_556 1_655
N1 Eu1 Si4 82.47(5) 14_556 1_655
N1 Eu1 Si4 31.23(8) 1_655 1_655
N1 Eu1 Si4 136.76(8) . 1_655
Si4 Eu1 Si4 63.38(3) 14_556 1_655
N2 Eu1 Si4 30.74(2) 14_556 1_655
N2 Eu1 Si4 81.54(4) . 1_655
Si4 Eu1 Si4 126.299(18) 5_545 1_655
N3 Eu1 Si4 123.84(3) 5_545 .
N3 Eu1 Si4 75.55(5) 13_556 .
N1 Eu1 Si4 82.47(5) 14_556 .
N1 Eu1 Si4 136.76(8) 1_655 .
N1 Eu1 Si4 31.23(8) . .
Si4 Eu1 Si4 63.38(3) 14_556 .
N2 Eu1 Si4 81.54(4) 14_556 .
N2 Eu1 Si4 30.74(2) . .
Si4 Eu1 Si4 126.299(18) 5_545 .
Si4 Eu1 Si4 106.23(4) 1_655 .
N3 Eu1 Eu2 138.49(8) 5_545 13_556
N3 Eu1 Eu2 45.82(8) 13_556 13_556
N1 Eu1 Eu2 97.00(8) 14_556 13_556
N1 Eu1 Eu2 82.46(8) 1_655 13_556
N1 Eu1 Eu2 82.46(8) . 13_556
Si4 Eu1 Eu2 61.32(3) 14_556 13_556
N2 Eu1 Eu2 46.79(4) 14_556 13_556
N2 Eu1 Eu2 46.79(4) . 13_556
Si4 Eu1 Eu2 169.87(2) 5_545 13_556
Si4 Eu1 Eu2 55.571(18) 1_655 13_556
Si4 Eu1 Eu2 55.571(18) . 13_556
N1 Eu2 N3 159.05(12) 9_556 .
N1 Eu2 N1 86.73(13) 9_556 .
N3 Eu2 N1 72.31(13) . .
N1 Eu2 N2 97.61(11) 9_556 13_556
N3 Eu2 N2 100.18(11) . 13_556
N1 Eu2 N2 147.792(16) . 13_556
N1 Eu2 N2 97.61(11) 9_556 2
N3 Eu2 N2 100.18(11) . 2
N1 Eu2 N2 147.792(16) . 2
N2 Eu2 N2 63.51(4) 13_556 2
N1 Eu2 N3 96.98(8) 9_556 13_456
N3 Eu2 N3 81.15(8) . 13_456
N1 Eu2 N3 83.92(8) . 13_456
N2 Eu2 N3 126.71(8) 13_556 13_456
N2 Eu2 N3 63.88(8) 2 13_456
N1 Eu2 N3 96.98(8) 9_556 13_556
N3 Eu2 N3 81.15(8) . 13_556
N1 Eu2 N3 83.92(8) . 13_556
N2 Eu2 N3 63.88(8) 13_556 13_556
N2 Eu2 N3 126.71(8) 2 13_556
N3 Eu2 N3 160.89(15) 13_456 13_556
N1 Eu2 Si4 123.28(9) 9_556 .
N3 Eu2 Si4 35.76(9) . .
N1 Eu2 Si4 36.55(9) . .
N2 Eu2 Si4 129.01(6) 13_556 .
N2 Eu2 Si4 129.01(6) 2 .
N3 Eu2 Si4 80.73(7) 13_456 .
N3 Eu2 Si4 80.73(7) 13_556 .
N1 Eu2 Si4 108.23(4) 9_556 13_556
N3 Eu2 Si4 81.60(5) . 13_556
N1 Eu2 Si4 115.18(3) . 13_556
N2 Eu2 Si4 33.31(3) 13_556 13_556
N2 Eu2 Si4 93.84(4) 2 13_556
N3 Eu2 Si4 148.62(8) 13_456 13_556
N3 Eu2 Si4 33.11(8) 13_556 13_556
Si4 Eu2 Si4 99.77(2) . 13_556
N1 Eu2 Si4 108.23(4) 9_556 13_456
N3 Eu2 Si4 81.60(5) . 13_456
N1 Eu2 Si4 115.18(3) . 13_456
N2 Eu2 Si4 93.84(4) 13_556 13_456
N2 Eu2 Si4 33.31(3) 2 13_456
N3 Eu2 Si4 33.11(8) 13_456 13_456
N3 Eu2 Si4 148.62(8) 13_556 13_456
Si4 Eu2 Si4 99.77(2) . 13_456
Si4 Eu2 Si4 118.09(4) 13_556 13_456
N1 Eu2 Si4 98.86(9) 9_556 2
N3 Eu2 Si4 102.09(9) . 2
N1 Eu2 Si4 174.40(9) . 2
N2 Eu2 Si4 31.755(19) 13_556 2
N2 Eu2 Si4 31.755(19) 2 2
N3 Eu2 Si4 95.33(8) 13_456 2
N3 Eu2 Si4 95.33(8) 13_556 2
Si4 Eu2 Si4 137.853(13) . 2
Si4 Eu2 Si4 63.15(2) 13_556 2
Si4 Eu2 Si4 63.15(2) 13_456 2
N1 Eu2 Eu1 152.28(9) 9_556 13_556
N3 Eu2 Eu1 48.67(9) . 13_556
N1 Eu2 Eu1 120.98(9) . 13_556
N2 Eu2 Eu1 59.48(8) 13_556 13_556
N2 Eu2 Eu1 59.48(8) 2 13_556
N3 Eu2 Eu1 86.84(8) 13_456 13_556
N3 Eu2 Eu1 86.84(8) 13_556 13_556
Si4 Eu2 Eu1 84.43(2) . 13_556
Si4 Eu2 Eu1 62.17(2) 13_556 13_556
Si4 Eu2 Eu1 62.17(2) 13_456 13_556
Si4 Eu2 Eu1 53.42(2) 2 13_556
N3 Si4 N2 108.89(12) . 14_456
N3 Si4 N2 108.89(12) . .
N2 Si4 N2 102.55(10) 14_456 .
N3 Si4 N1 111.89(18) . .
N2 Si4 N1 112.09(14) 14_456 .
N2 Si4 N1 112.09(14) . .
N3 Si4 Eu2 55.53(13) . .
N2 Si4 Eu2 128.65(4) 14_456 .
N2 Si4 Eu2 128.65(4) . .
N1 Si4 Eu2 56.36(12) . .
N3 Si4 Eu1 173.77(14) . 14_456
N2 Si4 Eu1 74.71(10) 14_456 14_456
N2 Si4 Eu1 74.71(10) . 14_456
N1 Si4 Eu1 61.89(12) . 14_456
Eu2 Si4 Eu1 118.25(4) . 14_456
N3 Si4 Eu2 60.24(3) . 13_556
N2 Si4 Eu2 139.24(12) 14_456 13_556
N2 Si4 Eu2 54.50(5) . 13_556
N1 Si4 Eu2 108.08(6) . 13_556
Eu2 Si4 Eu2 80.23(2) . 13_556
Eu1 Si4 Eu2 120.535(19) 14_456 13_556
N3 Si4 Eu2 60.24(3) . 13_456
N2 Si4 Eu2 54.50(5) 14_456 13_456
N2 Si4 Eu2 139.24(12) . 13_456
N1 Si4 Eu2 108.08(6) . 13_456
Eu2 Si4 Eu2 80.23(2) . 13_456
Eu1 Si4 Eu2 120.535(19) 14_456 13_456
Eu2 Si4 Eu2 118.09(4) 13_556 13_456
N3 Si4 Eu2 120.97(13) . 2_554
N2 Si4 Eu2 51.28(5) 14_456 2_554
N2 Si4 Eu2 51.28(5) . 2_554
N1 Si4 Eu2 127.15(13) . 2_554
Eu2 Si4 Eu2 176.49(4) . 2_554
Eu1 Si4 Eu2 65.26(3) 14_456 2_554
Eu2 Si4 Eu2 98.02(3) 13_556 2_554
Eu2 Si4 Eu2 98.02(3) 13_456 2_554
N3 Si4 Eu1 50.18(12) . 5_455
N2 Si4 Eu1 78.24(13) 14_456 5_455
N2 Si4 Eu1 78.24(13) . 5_455
N1 Si4 Eu1 162.06(13) . 5_455
Eu2 Si4 Eu1 105.70(3) . 5_455
Eu1 Si4 Eu1 136.05(4) 14_456 5_455
Eu2 Si4 Eu1 65.07(2) 13_556 5_455
Eu2 Si4 Eu1 65.07(2) 13_456 5_455
Eu2 Si4 Eu1 70.79(2) 2_554 5_455
N3 Si4 Eu1 107.65(7) . 1_455
N2 Si4 Eu1 63.58(10) 14_456 1_455
N2 Si4 Eu1 143.43(10) . 1_455
N1 Si4 Eu1 53.58(2) . 1_455
Eu2 Si4 Eu1 75.21(2) . 1_455
Eu1 Si4 Eu1 69.04(2) 14_456 1_455
Eu2 Si4 Eu1 155.01(4) 13_556 1_455
Eu2 Si4 Eu1 62.260(15) 13_456 1_455
Eu2 Si4 Eu1 106.74(2) 2_554 1_455
Eu1 Si4 Eu1 126.299(18) 5_455 1_455
N3 Si4 Eu1 107.65(7) . .
N2 Si4 Eu1 143.43(10) 14_456 .
N2 Si4 Eu1 63.58(10) . .
N1 Si4 Eu1 53.58(2) . .
Eu2 Si4 Eu1 75.21(2) . .
Eu1 Si4 Eu1 69.04(2) 14_456 .
Eu2 Si4 Eu1 62.260(15) 13_556 .
Eu2 Si4 Eu1 155.01(4) 13_456 .
Eu2 Si4 Eu1 106.74(2) 2_554 .
Eu1 Si4 Eu1 126.299(18) 5_455 .
Eu1 Si4 Eu1 106.23(4) 1_455 .
Si4 N1 Eu2 179.6(2) . 9_556
Si4 N1 Eu2 87.09(15) . .
Eu2 N1 Eu2 93.27(13) 9_556 .
Si4 N1 Eu1 82.43(14) . 14_456
Eu2 N1 Eu1 97.21(13) 9_556 14_456
Eu2 N1 Eu1 169.52(17) . 14_456
Si4 N1 Eu1 95.18(8) . 1_455
Eu2 N1 Eu1 84.78(8) 9_556 1_455
Eu2 N1 Eu1 96.53(7) . 1_455
Eu1 N1 Eu1 84.46(7) 14_456 1_455
Si4 N1 Eu1 95.18(8) . .
Eu2 N1 Eu1 84.78(8) 9_556 .
Eu2 N1 Eu1 96.53(7) . .
Eu1 N1 Eu1 84.46(7) 14_456 .
Eu1 N1 Eu1 163.69(15) 1_455 .
Si4 N2 Si4 152.1(3) 14_556 .
Si4 N2 Eu2 96.97(4) 14_556 13_556
Si4 N2 Eu2 92.19(4) . 13_556
Si4 N2 Eu2 92.19(4) 14_556 2_554
Si4 N2 Eu2 96.97(4) . 2_554
Eu2 N2 Eu2 141.32(16) 13_556 2_554
Si4 N2 Eu1 85.68(12) 14_556 14_456
Si4 N2 Eu1 71.89(10) . 14_456
Eu2 N2 Eu1 144.24(12) 13_556 14_456
Eu2 N2 Eu1 73.73(4) 2_554 14_456
Si4 N2 Eu1 71.89(10) 14_556 .
Si4 N2 Eu1 85.68(12) . .
Eu2 N2 Eu1 73.73(4) 13_556 .
Eu2 N2 Eu1 144.24(12) 2_554 .
Eu1 N2 Eu1 73.32(9) 14_456 .
Si4 N3 Eu2 88.71(16) . .
Si4 N3 Eu1 98.45(16) . 5_455
Eu2 N3 Eu1 172.84(17) . 5_455
Si4 N3 Eu1 174.2(2) . 13_556
Eu2 N3 Eu1 85.51(11) . 13_556
Eu1 N3 Eu1 87.33(12) 5_455 13_556
Si4 N3 Eu2 86.64(8) . 13_456
Eu2 N3 Eu2 98.85(8) . 13_456
Eu1 N3 Eu2 81.66(8) 5_455 13_456
Eu1 N3 Eu2 94.24(8) 13_556 13_456
Si4 N3 Eu2 86.64(8) . 13_556
Eu2 N3 Eu2 98.85(8) . 13_556
Eu1 N3 Eu2 81.66(8) 5_455 13_556
Eu1 N3 Eu2 94.24(8) 13_556 13_556
Eu2 N3 Eu2 160.89(15) 13_456 13_556

loop_
_geom_bond_atom_site_label_1
_geom_bond_atom_site_label_2
_geom_bond_distance
_geom_bond_site_symmetry_2
Eu1 N3 2.552(4) 5_545
Eu1 N3 2.556(4) 13_556
Eu1 N1 2.669(4) 14_556
Eu1 N1 2.7393(8) 1_655
Eu1 N1 2.7393(8) .
Eu1 Si4 3.0000(12) 14_556
Eu1 N2 3.045(3) 14_556
Eu1 N2 3.045(3) .
Eu1 Si4 3.2874(14) 5_545
Eu1 Si4 3.3902(9) 1_655
Eu1 Si4 3.3902(9) .
Eu1 Eu2 3.3930(7) 13_556
Eu2 N1 2.394(4) 9_556
Eu2 N3 2.441(4) .
Eu2 N1 2.468(4) .
Eu2 N2 2.5762(13) 13_556
Eu2 N2 2.5762(13) 2
Eu2 N3 2.7498(8) 13_456
Eu2 N3 2.7498(8) 13_556
Eu2 Si4 2.9601(12) .
Eu2 Si4 3.1621(8) 13_556
Eu2 Si4 3.1621(8) 13_456
Eu2 Si4 3.2777(13) 2
Eu2 Eu1 3.3930(7) 13_556
Si4 N3 1.730(4) .
Si4 N2 1.7379(12) 14_456
Si4 N2 1.7379(12) .
Si4 N1 1.765(4) .
Si4 Eu1 3.0000(12) 14_456
Si4 Eu2 3.1621(8) 13_556
Si4 Eu2 3.1621(8) 13_456
Si4 Eu2 3.2777(13) 2_554
Si4 Eu1 3.2874(14) 5_455
Si4 Eu1 3.3902(9) 1_455
N1 Eu2 2.394(4) 9_556
N1 Eu1 2.669(4) 14_456
N1 Eu1 2.7393(8) 1_455
N2 Si4 1.7379(12) 14_556
N2 Eu2 2.5762(13) 13_556
N2 Eu2 2.5762(13) 2_554
N2 Eu1 3.045(3) 14_456
N3 Eu1 2.552(4) 5_455
N3 Eu1 2.556(4) 13_556
N3 Eu2 2.7498(8) 13_456
N3 Eu2 2.7498(8) 13_556
